data_2019065
loop_
_publ_author_name
'Li, Shu-Qiang'
'Hu, Ning-Hai'

_publ_section_title
;
 Two hydrate pseudopolymorphs of thiamine pyrophosphate: a dihydrate and a
 trihydrate
;
_journal_coeditor_code WQ3039
_journal_issue 7
_journal_name_full 'Acta Crystallographica Section C'
_journal_page_first 794
_journal_page_last 797
_journal_paper_doi 10.1107/S0108270113015783
_journal_volume 69
_journal_year 2013
_chemical_formula_iupac 'C12 H18 N4 O7 P2 S , 2H2 O'
_chemical_formula_moiety 'C12 H18 N4 O7 P2 S, 2(H2 O)'
_chemical_formula_sum 'C12 H22 N4 O9 P2 S'
_chemical_formula_weight 460.34
_chemical_name_common 'thiamine pyrophosphate dihydrate'
_chemical_name_systematic
'3-[(4-Amino-2-methylpyrimidin-1-ium-5-yl)methyl]-4-methyl-1,3-thiazol-3-ium-5-yl hydrogen pyrophosphate dihydrate'
_space_group_IT_number 2
_symmetry_cell_setting triclinic
_symmetry_space_group_name_Hall '-P 1'
_symmetry_space_group_name_H-M 'P -1'
_atom_sites_solution_hydrogens geom
_atom_sites_solution_primary direct
_atom_sites_solution_secondary difmap
_audit_creation_method SHELXL97
_cell_angle_alpha 69.368(12)
_cell_angle_beta 73.893(12)
_cell_angle_gamma 89.070(11)
_cell_formula_units_Z 2
_cell_length_a 7.8778(12)
_cell_length_b 11.2134(14)
_cell_length_c 11.7613(14)
_cell_measurement_reflns_used 30
_cell_measurement_temperature 295(2)
_cell_measurement_theta_max 20.01
_cell_measurement_theta_min 6.67
_cell_volume 930.3(2)
_computing_cell_refinement 'XSCANS (Siemens, 1996)'
_computing_data_collection 'XSCANS (Siemens, 1996)'
_computing_data_reduction 'XSCANS (Siemens, 1996)'
_computing_molecular_graphics
;
XP in SHELXTL (Sheldrick, 2008) and Mercury (Macrae <i>et al.</i>,
2008)
;
_computing_publication_material 'SHELXTL (Sheldrick, 2008)'
_computing_structure_refinement 'SHELXL97 (Sheldrick, 2008)'
_computing_structure_solution 'SHELXS97 (Sheldrick, 2008)'
_diffrn_ambient_temperature 295(2)
_diffrn_measured_fraction_theta_full 0.993
_diffrn_measured_fraction_theta_max 0.993
_diffrn_measurement_device_type 'Siemens P4 four-circle'
_diffrn_measurement_method '2\q and \w scans'
_diffrn_radiation_monochromator graphite
_diffrn_radiation_source 'sealed tube'
_diffrn_radiation_type MoK\a
_diffrn_radiation_wavelength 0.71073
_diffrn_reflns_av_R_equivalents 0.0235
_diffrn_reflns_av_sigmaI/netI 0.0417
_diffrn_reflns_limit_h_max 9
_diffrn_reflns_limit_h_min -1
_diffrn_reflns_limit_k_max 12
_diffrn_reflns_limit_k_min -12
_diffrn_reflns_limit_l_max 13
_diffrn_reflns_limit_l_min -13
_diffrn_reflns_number 4169
_diffrn_reflns_theta_full 25.00
_diffrn_reflns_theta_max 25.00
_diffrn_reflns_theta_min 1.93
_diffrn_standards_decay_% 2.0
_diffrn_standards_interval_count 150
_diffrn_standards_number 3
_exptl_absorpt_coefficient_mu 0.403
_exptl_absorpt_correction_T_max 0.9310
_exptl_absorpt_correction_T_min 0.8522
_exptl_absorpt_correction_type psi-scan
_exptl_absorpt_process_details '(XSCANS; Siemens, 1996)'
_exptl_crystal_colour colourless
_exptl_crystal_density_diffrn 1.643
_exptl_crystal_density_method 'not measured'
_exptl_crystal_description prism
_exptl_crystal_F_000 480
_exptl_crystal_size_max 0.41
_exptl_crystal_size_mid 0.20
_exptl_crystal_size_min 0.18
_refine_diff_density_max 0.259
_refine_diff_density_min -0.326
_refine_ls_extinction_method none
_refine_ls_goodness_of_fit_ref 1.053
_refine_ls_hydrogen_treatment constr
_refine_ls_matrix_type full
_refine_ls_number_parameters 256
_refine_ls_number_reflns 3259
_refine_ls_number_restraints 6
_refine_ls_restrained_S_all 1.052
_refine_ls_R_factor_all 0.0474
_refine_ls_R_factor_gt 0.0379
_refine_ls_shift/su_max 0.001
_refine_ls_shift/su_mean 0.000
_refine_ls_structure_factor_coef Fsqd
_refine_ls_weighting_details 'calc w = 1/[\s^2^(Fo^2^)+(0.0700P)^2^] where P=(Fo^2^+2Fc^2^)/3'
_refine_ls_weighting_scheme calc
_refine_ls_wR_factor_gt 0.1111
_refine_ls_wR_factor_ref 0.1156
_reflns_number_gt 2647
_reflns_number_total 3259
_reflns_threshold_expression I>2\s(I)
_cod_data_source_file wq3039.cif
_cod_data_source_block I
_cod_database_code 2019065
_cod_database_fobs_code 2019065

loop_
_symmetry_equiv_pos_as_xyz
'x, y, z'
'-x, -y, -z'

loop_
_atom_site_type_symbol
_atom_site_label
_atom_site_fract_x
_atom_site_fract_y
_atom_site_fract_z
_atom_site_U_iso_or_equiv
_atom_site_adp_type
_atom_site_calc_flag
_atom_site_refinement_flags
_atom_site_occupancy
_atom_site_symmetry_multiplicity
S S1 0.60227(8) 0.62188(7) 0.57391(6) 0.03270(19) Uani d . 1 1
P P1 0.92737(9) 0.87753(6) 0.27302(6) 0.02922(19) Uani d . 1 1
P P2 1.23877(9) 0.80004(6) 0.12596(6) 0.02772(19) Uani d . 1 1
O O1 0.7447(2) 0.78904(16) 0.31641(17) 0.0343(4) Uani d . 1 1
O O2 1.0549(2) 0.77456(17) 0.24144(18) 0.0375(5) Uani d . 1 1
O O3 0.9345(3) 0.98886(19) 0.15739(18) 0.0451(5) Uani d . 1 1
O O4 0.9537(3) 0.8990(2) 0.3838(2) 0.0543(6) Uani d . 1 1
O O5 1.1735(3) 0.82538(19) 0.0060(2) 0.0484(6) Uani d . 1 1
H H5 1.1553 0.9009 -0.0225 0.073 Uiso calc R 1 1
O O6 1.3444(3) 0.91110(17) 0.12017(19) 0.0389(5) Uani d . 1 1
O O7 1.3120(2) 0.67384(16) 0.15106(17) 0.0342(4) Uani d . 1 1
N N1 0.3092(3) 0.50824(18) 0.71860(18) 0.0245(5) Uani d . 1 1
N N2 0.3001(3) 0.1603(2) 1.0786(2) 0.0325(5) Uani d . 1 1
H H2 0.3162 0.0805 1.0959 0.039 Uiso calc R 1 1
N N3 0.3059(3) 0.34223(19) 1.13225(19) 0.0297(5) Uani d . 1 1
N N4 0.2547(3) 0.5357(2) 1.0012(2) 0.0319(5) Uani d . 1 1
H H4A 0.2735 0.5686 1.0530 0.038 Uiso calc R 1 1
H H4B 0.2290 0.5833 0.9339 0.038 Uiso calc R 1 1
C C1 0.4783(3) 0.5184(2) 0.7135(2) 0.0298(6) Uani d . 1 1
H H1 0.5234 0.4730 0.7800 0.036 Uiso calc R 1 1
C C2 0.2706(3) 0.5854(2) 0.6088(2) 0.0258(5) Uani d . 1 1
C C3 0.4176(3) 0.6555(2) 0.5193(2) 0.0269(5) Uani d . 1 1
C C4 0.0860(4) 0.5818(3) 0.5998(3) 0.0379(7) Uani d . 1 1
H H4C 0.0838 0.6365 0.5165 0.057 Uiso calc R 1 1
H H4D 0.0096 0.6108 0.6621 0.057 Uiso calc R 1 1
H H4E 0.0457 0.4957 0.6149 0.057 Uiso calc R 1 1
C C5 0.4287(4) 0.7511(3) 0.3891(2) 0.0317(6) Uani d . 1 1
H H5A 0.4372 0.7054 0.3317 0.038 Uiso calc R 1 1
H H5B 0.3196 0.7929 0.3935 0.038 Uiso calc R 1 1
C C6 0.5817(4) 0.8512(3) 0.3350(3) 0.0355(6) Uani d . 1 1
H H6A 0.5753 0.9131 0.2547 0.043 Uiso calc R 1 1
H H6B 0.5784 0.8958 0.3927 0.043 Uiso calc R 1 1
C C7 0.1683(3) 0.4247(3) 0.8313(2) 0.0299(6) Uani d . 1 1
H H7A 0.1140 0.3637 0.8074 0.036 Uiso calc R 1 1
H H7B 0.0772 0.4771 0.8568 0.036 Uiso calc R 1 1
C C8 0.2335(3) 0.3532(2) 0.9420(2) 0.0259(5) Uani d . 1 1
C C9 0.2538(3) 0.2258(2) 0.9745(2) 0.0311(6) Uani d . 1 1
H H9 0.2349 0.1836 0.9230 0.037 Uiso calc R 1 1
C C10 0.3217(3) 0.2184(2) 1.1568(2) 0.0316(6) Uani d . 1 1
C C11 0.2651(3) 0.4125(2) 1.0249(2) 0.0255(5) Uani d . 1 1
C C12 0.3648(5) 0.1384(3) 1.2736(3) 0.0501(8) Uani d . 1 1
H H12A 0.4907 0.1472 1.2598 0.075 Uiso calc R 1 1
H H12B 0.3264 0.0505 1.2947 0.075 Uiso calc R 1 1
H H12C 0.3055 0.1657 1.3421 0.075 Uiso calc R 1 1
O O1W 0.1593(4) 0.7354(2) 0.8001(2) 0.0619(7) Uani d D 1 1
H H1A 0.1427 0.7762 0.7276 0.093 Uiso d RD 1 1
H H1B 0.1380 0.7834 0.8445 0.093 Uiso d RD 1 1
O O2W 0.8689(4) 1.1173(2) 0.4343(2) 0.0760(8) Uani d D 1 1
H H2A 0.9049 1.0533 0.4118 0.114 Uiso d RD 1 1
H H2B 0.9379 1.1301 0.4757 0.114 Uiso d RD 1 1

loop_
_atom_site_aniso_label
_atom_site_aniso_U_11
_atom_site_aniso_U_22
_atom_site_aniso_U_33
_atom_site_aniso_U_12
_atom_site_aniso_U_13
_atom_site_aniso_U_23
S1 0.0243(3) 0.0375(4) 0.0313(4) 0.0020(3) -0.0077(3) -0.0068(3)
P1 0.0328(4) 0.0263(4) 0.0304(4) 0.0030(3) -0.0106(3) -0.0113(3)
P2 0.0298(4) 0.0233(4) 0.0340(4) 0.0045(3) -0.0122(3) -0.0128(3)
O1 0.0307(10) 0.0276(10) 0.0384(10) 0.0025(8) -0.0032(8) -0.0099(8)
O2 0.0330(10) 0.0283(10) 0.0496(12) 0.0012(8) -0.0062(9) -0.0165(9)
O3 0.0460(12) 0.0350(11) 0.0408(11) 0.0012(9) -0.0114(9) 0.0015(9)
O4 0.0807(17) 0.0496(13) 0.0537(13) 0.0134(12) -0.0364(13) -0.0312(11)
O5 0.0770(16) 0.0372(12) 0.0476(12) 0.0218(11) -0.0352(12) -0.0225(10)
O6 0.0365(11) 0.0259(10) 0.0537(12) -0.0013(8) -0.0098(9) -0.0159(9)
O7 0.0410(11) 0.0258(10) 0.0449(11) 0.0107(8) -0.0204(9) -0.0177(8)
N1 0.0262(11) 0.0235(11) 0.0266(11) 0.0027(8) -0.0087(9) -0.0118(9)
N2 0.0417(13) 0.0199(11) 0.0359(12) -0.0010(9) -0.0103(10) -0.0105(9)
N3 0.0358(12) 0.0257(11) 0.0295(11) 0.0025(9) -0.0117(10) -0.0105(9)
N4 0.0437(14) 0.0266(12) 0.0303(11) 0.0050(10) -0.0155(10) -0.0127(9)
C1 0.0279(13) 0.0327(14) 0.0290(13) 0.0044(11) -0.0113(11) -0.0091(11)
C2 0.0311(13) 0.0248(13) 0.0266(12) 0.0049(10) -0.0109(11) -0.0133(10)
C3 0.0259(13) 0.0287(13) 0.0284(13) 0.0056(10) -0.0078(11) -0.0133(11)
C4 0.0310(15) 0.0425(16) 0.0403(15) 0.0017(12) -0.0142(12) -0.0121(13)
C5 0.0314(14) 0.0363(15) 0.0265(13) 0.0078(12) -0.0093(11) -0.0097(11)
C6 0.0359(15) 0.0305(14) 0.0355(15) 0.0083(12) -0.0080(12) -0.0083(12)
C7 0.0275(13) 0.0322(14) 0.0293(13) -0.0032(11) -0.0065(11) -0.0112(11)
C8 0.0238(12) 0.0272(13) 0.0252(12) -0.0028(10) -0.0033(10) -0.0103(10)
C9 0.0359(15) 0.0292(14) 0.0298(13) -0.0032(11) -0.0076(11) -0.0139(11)
C10 0.0333(14) 0.0276(14) 0.0325(14) -0.0012(11) -0.0081(11) -0.0100(11)
C11 0.0221(12) 0.0250(13) 0.0267(12) -0.0024(10) -0.0027(10) -0.0093(10)
C12 0.078(2) 0.0298(15) 0.0455(18) 0.0058(16) -0.0297(17) -0.0078(13)
O1W 0.106(2) 0.0445(13) 0.0482(13) 0.0214(13) -0.0354(14) -0.0233(11)
O2W 0.130(3) 0.0522(15) 0.0764(17) 0.0467(16) -0.0632(18) -0.0364(13)

loop_
_atom_type_symbol
_atom_type_description
_atom_type_scat_dispersion_real
_atom_type_scat_dispersion_imag
_atom_type_scat_source
C C 0.0033 0.0016 'International Tables Vol C Tables 4.2.6.8 and 6.1.1.4'
H H 0.0000 0.0000 'International Tables Vol C Tables 4.2.6.8 and 6.1.1.4'
N N 0.0061 0.0033 'International Tables Vol C Tables 4.2.6.8 and 6.1.1.4'
O O 0.0106 0.0060 'International Tables Vol C Tables 4.2.6.8 and 6.1.1.4'
P P 0.1023 0.0942 'International Tables Vol C Tables 4.2.6.8 and 6.1.1.4'
S S 0.1246 0.1234 'International Tables Vol C Tables 4.2.6.8 and 6.1.1.4'

loop_
_geom_angle_atom_site_label_1
_geom_angle_atom_site_label_2
_geom_angle_atom_site_label_3
_geom_angle
C1 S1 C3 91.14(12)
O4 P1 O3 119.05(13)
O4 P1 O2 109.23(12)
O3 P1 O2 111.35(12)
O4 P1 O1 109.30(13)
O3 P1 O1 109.49(11)
O2 P1 O1 95.96(10)
O6 P2 O7 119.75(11)
O6 P2 O5 113.58(12)
O7 P2 O5 105.91(11)
O6 P2 O2 107.88(11)
O7 P2 O2 104.54(10)
O5 P2 O2 103.69(12)
C6 O1 P1 116.73(16)
P1 O2 P2 127.76(12)
P2 O5 H5 109.5
C1 N1 C2 114.2(2)
C1 N1 C7 124.3(2)
C2 N1 C7 121.5(2)
C9 N2 C10 120.3(2)
C9 N2 H2 119.8
C10 N2 H2 119.8
C10 N3 C11 118.7(2)
C11 N4 H4A 120.0
C11 N4 H4B 120.0
H4A N4 H4B 120.0
N1 C1 S1 112.47(19)
N1 C1 H1 123.8
S1 C1 H1 123.8
C3 C2 N1 111.7(2)
C3 C2 C4 128.1(2)
N1 C2 C4 120.2(2)
C2 C3 C5 127.3(2)
C2 C3 S1 110.50(19)
C5 C3 S1 122.20(18)
C2 C4 H4C 109.5
C2 C4 H4D 109.5
H4C C4 H4D 109.5
C2 C4 H4E 109.5
H4C C4 H4E 109.5
H4D C4 H4E 109.5
C6 C5 C3 114.5(2)
C6 C5 H5A 108.6
C3 C5 H5A 108.6
C6 C5 H5B 108.6
C3 C5 H5B 108.6
H5A C5 H5B 107.6
O1 C6 C5 108.4(2)
O1 C6 H6A 110.0
C5 C6 H6A 110.0
O1 C6 H6B 110.0
C5 C6 H6B 110.0
H6A C6 H6B 108.4
N1 C7 C8 113.8(2)
N1 C7 H7A 108.8
C8 C7 H7A 108.8
N1 C7 H7B 108.8
C8 C7 H7B 108.8
H7A C7 H7B 107.7
C9 C8 C11 116.6(2)
C9 C8 C7 121.4(2)
C11 C8 C7 121.8(2)
N2 C9 C8 121.3(2)
N2 C9 H9 119.4
C8 C9 H9 119.4
N3 C10 N2 122.5(2)
N3 C10 C12 120.2(2)
N2 C10 C12 117.3(2)
N4 C11 N3 117.4(2)
N4 C11 C8 122.0(2)
N3 C11 C8 120.6(2)
C10 C12 H12A 109.5
C10 C12 H12B 109.5
H12A C12 H12B 109.5
C10 C12 H12C 109.5
H12A C12 H12C 109.5
H12B C12 H12C 109.5
H1A O1W H1B 108.7
H2A O2W H2B 107.2

loop_
_geom_bond_atom_site_label_1
_geom_bond_atom_site_label_2
_geom_bond_distance
S1 C1 1.673(3)
S1 C3 1.733(3)
P1 O4 1.473(2)
P1 O3 1.4746(19)
P1 O2 1.5933(19)
P1 O1 1.6119(19)
P2 O6 1.4802(19)
P2 O7 1.4821(18)
P2 O5 1.566(2)
P2 O2 1.635(2)
O1 C6 1.451(3)
O5 H5 0.8200
N1 C1 1.322(3)
N1 C2 1.390(3)
N1 C7 1.486(3)
N2 C9 1.333(3)
N2 C10 1.347(3)
N2 H2 0.8600
N3 C10 1.326(3)
N3 C11 1.354(3)
N4 C11 1.315(3)
N4 H4A 0.8600
N4 H4B 0.8600
C1 H1 0.9300
C2 C3 1.355(3)
C2 C4 1.490(4)
C3 C5 1.507(3)
C4 H4C 0.9600
C4 H4D 0.9600
C4 H4E 0.9600
C5 C6 1.495(4)
C5 H5A 0.9700
C5 H5B 0.9700
C6 H6A 0.9700
C6 H6B 0.9700
C7 C8 1.491(4)
C7 H7A 0.9700
C7 H7B 0.9700
C8 C9 1.363(3)
C8 C11 1.432(3)
C9 H9 0.9300
C10 C12 1.479(4)
C12 H12A 0.9600
C12 H12B 0.9600
C12 H12C 0.9600
O1W H1A 0.8598
O1W H1B 0.8586
O2W H2A 0.8664
O2W H2B 0.8667

loop_
_geom_hbond_atom_site_label_D
_geom_hbond_atom_site_label_H
_geom_hbond_atom_site_label_A
_geom_hbond_site_symmetry_A
_geom_hbond_distance_DH
_geom_hbond_distance_HA
_geom_hbond_distance_DA
_geom_hbond_angle_DHA
C1 H1 O7 2_766 0.93 2.15 2.972(3) 147
N2 H2 O6 1_446 0.86 1.84 2.696(3) 175
N4 H4A O7 1_456 0.86 2.00 2.846(3) 170
N4 H4B O1W . 0.86 2.06 2.893(3) 163
O5 H5 O3 2_775 0.82 1.94 2.605(3) 138
O1W H1A O2W 2_676 0.86 1.88 2.738(3) 172
O1W H1B O5 1_456 0.86 2.20 2.962(3) 148
O2W H2A O4 . 0.87 1.89 2.746(3) 171
O2W H2B O4 2_776 0.87 1.99 2.818(3) 159

loop_
_geom_torsion_atom_site_label_1
_geom_torsion_atom_site_label_2
_geom_torsion_atom_site_label_3
_geom_torsion_atom_site_label_4
_geom_torsion
O4 P1 O1 C6 77.5(2)
O3 P1 O1 C6 -54.5(2)
O2 P1 O1 C6 -169.68(18)
O4 P1 O2 P2 -104.39(18)
O3 P1 O2 P2 29.1(2)
O1 P1 O2 P2 142.77(15)
O6 P2 O2 P1 45.00(19)
O7 P2 O2 P1 173.48(14)
O5 P2 O2 P1 -75.74(17)
C2 N1 C1 S1 -0.5(3)
C7 N1 C1 S1 -179.20(18)
C3 S1 C1 N1 0.7(2)
C1 N1 C2 C3 -0.1(3)
C7 N1 C2 C3 178.7(2)
C1 N1 C2 C4 178.6(2)
C7 N1 C2 C4 -2.7(3)
N1 C2 C3 C5 -179.1(2)
C4 C2 C3 C5 2.4(4)
N1 C2 C3 S1 0.6(3)
C4 C2 C3 S1 -177.9(2)
C1 S1 C3 C2 -0.8(2)
C1 S1 C3 C5 179.0(2)
C2 C3 C5 C6 154.8(3)
S1 C3 C5 C6 -24.9(3)
P1 O1 C6 C5 -173.47(16)
C3 C5 C6 O1 64.2(3)
C1 N1 C7 C8 1.1(3)
C2 N1 C7 C8 -177.5(2)
N1 C7 C8 C9 -105.1(3)
N1 C7 C8 C11 79.7(3)
C10 N2 C9 C8 2.4(4)
C11 C8 C9 N2 0.2(4)
C7 C8 C9 N2 -175.2(2)
C11 N3 C10 N2 0.6(4)
C11 N3 C10 C12 -179.6(3)
C9 N2 C10 N3 -2.9(4)
C9 N2 C10 C12 177.2(3)
C10 N3 C11 N4 -178.3(2)
C10 N3 C11 C8 2.2(4)
C9 C8 C11 N4 178.0(2)
C7 C8 C11 N4 -6.6(4)
C9 C8 C11 N3 -2.5(3)
C7 C8 C11 N3 172.9(2)
